data_4125212
loop_
_publ_author_name
'Lv, Hongjin'
'Ruberu, T Purnima A'
'Fleischauer, Valerie E.'
'Brennessel, William W.'
'Neidig, Michael L.'
'Eisenberg, Richard'

_publ_section_title
;
 Catalytic Light-Driven Generation of Hydrogen from Water by Iron
 Dithiolene Complexes.
;
_journal_issue 36
_journal_name_full 'Journal of the American Chemical Society'
_journal_page_first 11654
_journal_page_last 11663
_journal_paper_doi 10.1021/jacs.6b05040
_journal_volume 138
_journal_year 2016
_chemical_formula_moiety 'C24 Cl16 Fe2 S8, 2(C16 H36 N)'
_chemical_formula_sum 'C56 H72 Cl16 Fe2 N2 S8'
_chemical_formula_weight 1708.53
_chemical_name_common eishl04
_space_group_crystal_system monoclinic
_space_group_IT_number 14
_space_group_name_Hall '-P 2ybc'
_space_group_name_H-M_alt 'P 1 21/c 1'
_symmetry_space_group_name_Hall '-P 2ybc'
_symmetry_space_group_name_H-M 'P 1 21/c 1'
_atom_sites_solution_hydrogens geom
_atom_sites_solution_primary direct
_atom_sites_solution_secondary difmap
_audit_creation_method SHELXL-2014/7
_cell_angle_alpha 90
_cell_angle_beta 115.9583(12)
_cell_angle_gamma 90
_cell_formula_units_Z 2
_cell_length_a 13.9394(8)
_cell_length_b 18.7636(11)
_cell_length_c 15.3821(9)
_cell_measurement_reflns_used 4044
_cell_measurement_temperature 100.0(5)
_cell_measurement_theta_max 26.92
_cell_measurement_theta_min 2.62
_cell_volume 3617.3(4)
_computing_cell_refinement 'SAINT (Bruker, 2013)'
_computing_data_collection 'APEX3 (Bruker, 2015)'
_computing_data_reduction 'SAINT (Bruker, 2013)'
_computing_molecular_graphics 'SHELXTL (Sheldrick, 2008)'
_computing_publication_material 'SHELXTL (Sheldrick, 2008)'
_computing_structure_refinement 'SHELXL-2014/7 (Sheldrick, 2015b)'
_computing_structure_solution 'SHELXT-2014/5 (Sheldrick, 2014)'
_diffrn_ambient_temperature 100.0(5)
_diffrn_measured_fraction_theta_full 1.000
_diffrn_measured_fraction_theta_max 0.999
_diffrn_measurement_device_type 'Bruker SMART APEX II CCD platform'
_diffrn_measurement_method '\w scans'
_diffrn_radiation_type MoK\a
_diffrn_radiation_wavelength 0.71073
_diffrn_reflns_av_R_equivalents 0.0585
_diffrn_reflns_av_unetI/netI 0.0393
_diffrn_reflns_Laue_measured_fraction_full 1.000
_diffrn_reflns_Laue_measured_fraction_max 0.999
_diffrn_reflns_limit_h_max 18
_diffrn_reflns_limit_h_min -18
_diffrn_reflns_limit_k_max 24
_diffrn_reflns_limit_k_min -24
_diffrn_reflns_limit_l_max 19
_diffrn_reflns_limit_l_min -19
_diffrn_reflns_number 48302
_diffrn_reflns_point_group_measured_fraction_full 1.000
_diffrn_reflns_point_group_measured_fraction_max 0.999
_diffrn_reflns_theta_full 27.485
_diffrn_reflns_theta_max 27.506
_diffrn_reflns_theta_min 1.829
_diffrn_source 'fine-focus sealed tube'
_exptl_absorpt_coefficient_mu 1.261
_exptl_absorpt_correction_T_max 0.7456
_exptl_absorpt_correction_T_min 0.6233
_exptl_absorpt_correction_type multi-scan
_exptl_absorpt_process_details 'SADABS (Sheldrick, 2015a)'
_exptl_crystal_colour 'dark orange-brown'
_exptl_crystal_density_diffrn 1.569
_exptl_crystal_description block
_exptl_crystal_F_000 1748
_exptl_crystal_size_max 0.34
_exptl_crystal_size_mid 0.22
_exptl_crystal_size_min 0.14
_refine_diff_density_max 1.121
_refine_diff_density_min -0.952
_refine_diff_density_rms 0.108
_refine_ls_extinction_method none
_refine_ls_goodness_of_fit_ref 1.034
_refine_ls_hydrogen_treatment constr
_refine_ls_matrix_type full
_refine_ls_number_parameters 383
_refine_ls_number_reflns 8307
_refine_ls_number_restraints 0
_refine_ls_restrained_S_all 1.034
_refine_ls_R_factor_all 0.0884
_refine_ls_R_factor_gt 0.0574
_refine_ls_shift/su_max 0.001
_refine_ls_shift/su_mean 0.000
_refine_ls_structure_factor_coef Fsqd
_refine_ls_weighting_details 'w=1/[\s^2^(Fo^2^)+(0.0879P)^2^+5.3739P] where P=(Fo^2^+2Fc^2^)/3'
_refine_ls_weighting_scheme calc
_refine_ls_wR_factor_gt 0.1494
_refine_ls_wR_factor_ref 0.1732
_reflns_Friedel_coverage 0.000
_reflns_number_gt 5748
_reflns_number_total 8307
_reflns_threshold_expression 'I > 2\s(I)'
_cod_data_source_file ja6b05040_si_002.cif
_cod_data_source_block 4
_cod_depositor_comments 'Adding full bibliography for 4125209--4125212.cif.'
_cod_database_code 4125212
_shelx_shelxl_version_number 2014/7
_shelx_space_group_comment
; 
The symmetry employed for this shelxl refinement is uniquely defined 
by the following loop, which should always be used as a source of 
symmetry information in preference to the above space-group names. 
They are only intended as comments. 
;
_shelx_estimated_absorpt_t_min 0.674
_shelx_estimated_absorpt_t_max 0.843

loop_
_space_group_symop_operation_xyz
'x, y, z'
'-x, y+1/2, -z+1/2'
'-x, -y, -z'
'x, -y-1/2, z-1/2'

loop_
_atom_site_label
_atom_site_type_symbol
_atom_site_fract_x
_atom_site_fract_y
_atom_site_fract_z
_atom_site_U_iso_or_equiv
_atom_site_adp_type
_atom_site_occupancy
_atom_site_site_symmetry_order
_atom_site_calc_flag
_atom_site_refinement_flags_posn
_atom_site_refinement_flags_adp
Fe1 Fe 0.56497(5) 0.55787(3) 0.48112(4) 0.03266(16) Uani 1 1 d . .
Cl1 Cl 0.88131(11) 0.39527(8) 0.49658(10) 0.0620(4) Uani 1 1 d . .
Cl2 Cl 1.10593(12) 0.44789(11) 0.64812(11) 0.0803(5) Uani 1 1 d . .
Cl3 Cl 1.12694(12) 0.59191(11) 0.75232(10) 0.0806(5) Uani 1 1 d . .
Cl4 Cl 0.92548(12) 0.68183(8) 0.71392(10) 0.0668(4) Uani 1 1 d . .
Cl5 Cl 0.23266(13) 0.73401(7) 0.38275(10) 0.0672(4) Uani 1 1 d . .
Cl6 Cl 0.01870(15) 0.66737(10) 0.23009(13) 0.0885(6) Uani 1 1 d . .
Cl7 Cl 0.01724(11) 0.52412(9) 0.13310(9) 0.0668(4) Uani 1 1 d . .
Cl8 Cl 0.22541(10) 0.43820(6) 0.19817(8) 0.0497(3) Uani 1 1 d . .
S1 S 0.67640(9) 0.48867(6) 0.45185(7) 0.0392(2) Uani 1 1 d . .
S2 S 0.69838(9) 0.63232(6) 0.55908(8) 0.0408(3) Uani 1 1 d . .
S3 S 0.44872(9) 0.64665(5) 0.45170(7) 0.0389(3) Uani 1 1 d . .
S4 S 0.43835(9) 0.49172(5) 0.37072(7) 0.0335(2) Uani 1 1 d . .
C1 C 0.8028(4) 0.5163(3) 0.5354(3) 0.0413(10) Uani 1 1 d . .
C2 C 0.8133(4) 0.5809(2) 0.5848(3) 0.0412(10) Uani 1 1 d . .
C3 C 0.3269(4) 0.6120(2) 0.3665(3) 0.0388(9) Uani 1 1 d . .
C4 C 0.3225(4) 0.5440(2) 0.3271(3) 0.0356(9) Uani 1 1 d . .
C5 C 0.8937(4) 0.4755(3) 0.5558(3) 0.0503(12) Uani 1 1 d . .
C6 C 0.9934(4) 0.4988(3) 0.6228(3) 0.0543(13) Uani 1 1 d . .
C7 C 1.0030(4) 0.5628(3) 0.6698(3) 0.0558(13) Uani 1 1 d . .
C8 C 0.9134(4) 0.6031(3) 0.6512(3) 0.0496(12) Uani 1 1 d . .
C9 C 0.2318(4) 0.6504(3) 0.3350(3) 0.0487(11) Uani 1 1 d . .
C10 C 0.1363(4) 0.6227(3) 0.2654(3) 0.0549(13) Uani 1 1 d . .
C11 C 0.1345(4) 0.5568(3) 0.2230(3) 0.0476(11) Uani 1 1 d . .
C12 C 0.2269(4) 0.5183(2) 0.2537(3) 0.0405(10) Uani 1 1 d . .
N1 N 0.5800(3) 0.71673(19) 0.2260(2) 0.0375(8) Uani 1 1 d . .
C13 C 0.5391(4) 0.7930(2) 0.2218(3) 0.0408(10) Uani 1 1 d . .
H13A H 0.5995 0.8262 0.2372 0.049 Uiso 1 1 calc R U
H13B H 0.4858 0.8029 0.1548 0.049 Uiso 1 1 calc R U
C14 C 0.4885(4) 0.8087(3) 0.2894(3) 0.0484(11) Uani 1 1 d . .
H14A H 0.4228 0.7799 0.2697 0.058 Uiso 1 1 calc R U
H14B H 0.5385 0.7945 0.3560 0.058 Uiso 1 1 calc R U
C15 C 0.4614(5) 0.8862(3) 0.2886(4) 0.0599(14) Uani 1 1 d . .
H15A H 0.4093 0.8994 0.2223 0.072 Uiso 1 1 calc R U
H15B H 0.5268 0.9146 0.3047 0.072 Uiso 1 1 calc R U
C16 C 0.4152(5) 0.9059(3) 0.3584(4) 0.0623(14) Uani 1 1 d . .
H16A H 0.3956 0.9564 0.3508 0.093 Uiso 1 1 calc R U
H16B H 0.4686 0.8971 0.4249 0.093 Uiso 1 1 calc R U
H16C H 0.3517 0.8769 0.3446 0.093 Uiso 1 1 calc R U
C17 C 0.6160(4) 0.7100(2) 0.1457(3) 0.0411(10) Uani 1 1 d . .
H17A H 0.5558 0.7237 0.0837 0.049 Uiso 1 1 calc R U
H17B H 0.6745 0.7444 0.1587 0.049 Uiso 1 1 calc R U
C18 C 0.6539(4) 0.6374(3) 0.1340(3) 0.0449(11) Uani 1 1 d . .
H18A H 0.5925 0.6042 0.1071 0.054 Uiso 1 1 calc R U
H18B H 0.7050 0.6190 0.1979 0.054 Uiso 1 1 calc R U
C19 C 0.7078(4) 0.6407(3) 0.0664(3) 0.0526(12) Uani 1 1 d . .
H19A H 0.6601 0.6657 0.0062 0.063 Uiso 1 1 calc R U
H19B H 0.7744 0.6688 0.0977 0.063 Uiso 1 1 calc R U
C20 C 0.7339(5) 0.5683(3) 0.0413(4) 0.0646(15) Uani 1 1 d . .
H20A H 0.7680 0.5733 -0.0021 0.097 Uiso 1 1 calc R U
H20B H 0.6680 0.5405 0.0091 0.097 Uiso 1 1 calc R U
H20C H 0.7825 0.5438 0.1005 0.097 Uiso 1 1 calc R U
C21 C 0.6728(3) 0.7017(2) 0.3248(3) 0.0409(10) Uani 1 1 d . .
H21A H 0.6488 0.7117 0.3753 0.049 Uiso 1 1 calc R U
H21B H 0.6902 0.6503 0.3284 0.049 Uiso 1 1 calc R U
C22 C 0.7742(4) 0.7438(3) 0.3481(4) 0.0595(14) Uani 1 1 d . .
H22A H 0.8033 0.7305 0.3020 0.071 Uiso 1 1 calc R U
H22B H 0.7570 0.7953 0.3400 0.071 Uiso 1 1 calc R U
C23 C 0.8577(4) 0.7303(3) 0.4499(3) 0.0433(10) Uani 1 1 d . .
H23A H 0.8734 0.6786 0.4583 0.052 Uiso 1 1 calc R U
H23B H 0.8289 0.7445 0.4959 0.052 Uiso 1 1 calc R U
C24 C 0.9603(4) 0.7708(3) 0.4737(4) 0.0606(14) Uani 1 1 d . .
H24A H 1.0129 0.7585 0.5392 0.091 Uiso 1 1 calc R U
H24B H 0.9460 0.8221 0.4698 0.091 Uiso 1 1 calc R U
H24C H 0.9882 0.7578 0.4274 0.091 Uiso 1 1 calc R U
C25 C 0.4927(3) 0.6629(2) 0.2115(3) 0.0387(9) Uani 1 1 d . .
H25A H 0.4718 0.6683 0.2649 0.046 Uiso 1 1 calc R U
H25B H 0.5226 0.6144 0.2163 0.046 Uiso 1 1 calc R U
C26 C 0.3929(4) 0.6688(2) 0.1160(3) 0.0416(10) Uani 1 1 d . .
H26A H 0.3641 0.7179 0.1083 0.050 Uiso 1 1 calc R U
H26B H 0.4112 0.6591 0.0618 0.050 Uiso 1 1 calc R U
C27 C 0.3097(4) 0.6164(3) 0.1135(3) 0.0518(12) Uani 1 1 d . .
H27A H 0.2901 0.6279 0.1665 0.062 Uiso 1 1 calc R U
H27B H 0.3412 0.5680 0.1258 0.062 Uiso 1 1 calc R U
C28 C 0.2096(4) 0.6157(3) 0.0192(4) 0.0556(13) Uani 1 1 d . .
H28A H 0.1602 0.5797 0.0221 0.083 Uiso 1 1 calc R U
H28B H 0.2280 0.6043 -0.0339 0.083 Uiso 1 1 calc R U
H28C H 0.1756 0.6627 0.0080 0.083 Uiso 1 1 calc R U

loop_
_atom_site_aniso_label
_atom_site_aniso_U_11
_atom_site_aniso_U_22
_atom_site_aniso_U_33
_atom_site_aniso_U_23
_atom_site_aniso_U_13
_atom_site_aniso_U_12
Fe1 0.0453(4) 0.0317(3) 0.0248(3) 0.0004(2) 0.0189(2) -0.0019(2)
Cl1 0.0627(8) 0.0757(9) 0.0534(7) -0.0063(6) 0.0307(6) 0.0157(7)
Cl2 0.0553(8) 0.1263(15) 0.0579(8) 0.0058(9) 0.0236(7) 0.0235(9)
Cl3 0.0539(8) 0.1362(15) 0.0414(7) -0.0055(8) 0.0114(6) -0.0186(9)
Cl4 0.0724(9) 0.0728(9) 0.0467(7) -0.0167(6) 0.0182(6) -0.0223(7)
Cl5 0.0823(10) 0.0486(7) 0.0608(8) 0.0011(6) 0.0221(7) 0.0250(7)
Cl6 0.0827(11) 0.0929(12) 0.0687(10) 0.0019(8) 0.0136(8) 0.0407(9)
Cl7 0.0518(8) 0.0978(11) 0.0406(6) 0.0041(7) 0.0108(6) -0.0045(7)
Cl8 0.0619(7) 0.0496(6) 0.0338(5) -0.0059(4) 0.0175(5) -0.0105(5)
S1 0.0455(6) 0.0472(6) 0.0298(5) -0.0055(4) 0.0210(4) -0.0004(5)
S2 0.0513(7) 0.0383(6) 0.0348(5) -0.0024(4) 0.0207(5) -0.0072(5)
S3 0.0542(7) 0.0313(5) 0.0306(5) 0.0007(4) 0.0179(5) 0.0013(4)
S4 0.0454(6) 0.0332(5) 0.0254(4) -0.0013(4) 0.0187(4) -0.0014(4)
C1 0.048(3) 0.053(3) 0.0271(19) 0.0010(17) 0.0211(19) -0.003(2)
C2 0.049(3) 0.054(3) 0.0259(19) 0.0005(18) 0.0218(19) -0.008(2)
C3 0.049(3) 0.041(2) 0.0277(19) 0.0043(16) 0.0180(18) 0.0038(18)
C4 0.050(2) 0.037(2) 0.0254(18) 0.0016(15) 0.0216(18) -0.0009(18)
C5 0.054(3) 0.068(3) 0.034(2) 0.000(2) 0.023(2) 0.007(2)
C6 0.048(3) 0.081(4) 0.038(2) 0.005(2) 0.023(2) 0.009(3)
C7 0.044(3) 0.093(4) 0.030(2) 0.002(2) 0.015(2) -0.008(3)
C8 0.058(3) 0.066(3) 0.028(2) -0.002(2) 0.021(2) -0.012(2)
C9 0.062(3) 0.045(3) 0.034(2) 0.0047(19) 0.016(2) 0.011(2)
C10 0.055(3) 0.070(3) 0.037(2) 0.012(2) 0.018(2) 0.017(3)
C11 0.047(3) 0.064(3) 0.029(2) 0.008(2) 0.0141(19) 0.002(2)
C12 0.053(3) 0.044(2) 0.0265(19) -0.0005(17) 0.0195(19) -0.0037(19)
N1 0.042(2) 0.045(2) 0.0249(16) 0.0055(14) 0.0137(15) -0.0056(15)
C13 0.042(2) 0.046(2) 0.031(2) 0.0065(17) 0.0119(18) -0.0038(18)
C14 0.053(3) 0.056(3) 0.035(2) 0.002(2) 0.018(2) -0.005(2)
C15 0.075(4) 0.058(3) 0.058(3) 0.017(2) 0.039(3) 0.012(3)
C16 0.058(3) 0.071(4) 0.063(3) 0.005(3) 0.031(3) 0.011(3)
C17 0.042(2) 0.054(3) 0.028(2) 0.0082(18) 0.0154(18) -0.0062(19)
C18 0.047(3) 0.057(3) 0.031(2) 0.0065(19) 0.018(2) 0.000(2)
C19 0.052(3) 0.073(3) 0.035(2) 0.009(2) 0.022(2) -0.001(2)
C20 0.063(3) 0.091(4) 0.048(3) 0.005(3) 0.033(3) 0.017(3)
C21 0.045(2) 0.050(3) 0.0239(19) 0.0058(17) 0.0113(18) -0.0038(19)
C22 0.055(3) 0.066(3) 0.043(3) 0.017(2) 0.008(2) -0.020(3)
C23 0.045(3) 0.052(3) 0.032(2) -0.0012(18) 0.0155(19) -0.003(2)
C24 0.052(3) 0.073(4) 0.044(3) 0.001(2) 0.009(2) -0.018(3)
C25 0.046(2) 0.042(2) 0.030(2) 0.0012(17) 0.0180(19) -0.0063(18)
C26 0.044(2) 0.053(3) 0.029(2) 0.0019(18) 0.0164(18) -0.0061(19)
C27 0.051(3) 0.064(3) 0.039(2) 0.004(2) 0.019(2) -0.013(2)
C28 0.050(3) 0.072(3) 0.044(3) -0.003(2) 0.019(2) -0.010(2)

loop_
_atom_type_symbol
_atom_type_description
_atom_type_scat_dispersion_real
_atom_type_scat_dispersion_imag
_atom_type_scat_source
C C 0.0033 0.0016 'International Tables Vol C Tables 4.2.6.8 and 6.1.1.4'
H H 0.0000 0.0000 'International Tables Vol C Tables 4.2.6.8 and 6.1.1.4'
N N 0.0061 0.0033 'International Tables Vol C Tables 4.2.6.8 and 6.1.1.4'
S S 0.1246 0.1234 'International Tables Vol C Tables 4.2.6.8 and 6.1.1.4'
Cl Cl 0.1484 0.1585 'International Tables Vol C Tables 4.2.6.8 and 6.1.1.4'
Fe Fe 0.3463 0.8444 'International Tables Vol C Tables 4.2.6.8 and 6.1.1.4'

loop_
_geom_angle_atom_site_label_1
_geom_angle_atom_site_label_2
_geom_angle_atom_site_label_3
_geom_angle
_geom_angle_site_symmetry_3
S2 Fe1 S1 89.00(5) .
S2 Fe1 S4 165.24(5) .
S1 Fe1 S4 84.85(4) .
S2 Fe1 S3 90.12(5) .
S1 Fe1 S3 155.33(5) .
S4 Fe1 S3 89.92(4) .
S2 Fe1 S4 95.06(4) 3_666
S1 Fe1 S4 105.27(4) 3_666
S4 Fe1 S4 99.49(4) 3_666
S3 Fe1 S4 99.36(4) 3_666
C1 S1 Fe1 104.34(16) .
C2 S2 Fe1 104.02(16) .
C3 S3 Fe1 104.78(15) .
C4 S4 Fe1 105.74(14) .
C4 S4 Fe1 100.21(13) 3_666
Fe1 S4 Fe1 80.51(4) 3_666
C5 C1 C2 118.9(4) .
C5 C1 S1 121.9(4) .
C2 C1 S1 119.2(4) .
C8 C2 C1 119.4(5) .
C8 C2 S2 121.7(4) .
C1 C2 S2 118.9(3) .
C9 C3 C4 117.6(4) .
C9 C3 S3 122.0(3) .
C4 C3 S3 120.3(3) .
C12 C4 C3 120.5(4) .
C12 C4 S4 120.5(3) .
C3 C4 S4 119.0(3) .
C6 C5 C1 120.6(5) .
C6 C5 Cl1 120.1(4) .
C1 C5 Cl1 119.3(4) .
C7 C6 C5 119.9(5) .
C7 C6 Cl2 119.6(4) .
C5 C6 Cl2 120.5(4) .
C6 C7 C8 119.9(5) .
C6 C7 Cl3 119.9(4) .
C8 C7 Cl3 120.2(4) .
C7 C8 C2 121.1(5) .
C7 C8 Cl4 119.6(4) .
C2 C8 Cl4 119.2(4) .
C10 C9 C3 121.1(4) .
C10 C9 Cl5 119.4(4) .
C3 C9 Cl5 119.4(4) .
C9 C10 C11 120.4(5) .
C9 C10 Cl6 121.6(4) .
C11 C10 Cl6 118.0(4) .
C12 C11 C10 119.0(4) .
C12 C11 Cl7 120.5(4) .
C10 C11 Cl7 120.5(4) .
C11 C12 C4 121.1(4) .
C11 C12 Cl8 118.9(4) .
C4 C12 Cl8 120.0(4) .
C25 N1 C17 110.5(3) .
C25 N1 C21 107.3(3) .
C17 N1 C21 110.6(3) .
C25 N1 C13 110.8(3) .
C17 N1 C13 107.0(3) .
C21 N1 C13 110.6(3) .
C14 C13 N1 115.4(3) .
C14 C13 H13A 108.4 .
N1 C13 H13A 108.4 .
C14 C13 H13B 108.4 .
N1 C13 H13B 108.4 .
H13A C13 H13B 107.5 .
C15 C14 C13 111.9(4) .
C15 C14 H14A 109.2 .
C13 C14 H14A 109.2 .
C15 C14 H14B 109.2 .
C13 C14 H14B 109.2 .
H14A C14 H14B 107.9 .
C14 C15 C16 114.4(4) .
C14 C15 H15A 108.7 .
C16 C15 H15A 108.7 .
C14 C15 H15B 108.7 .
C16 C15 H15B 108.7 .
H15A C15 H15B 107.6 .
C15 C16 H16A 109.5 .
C15 C16 H16B 109.5 .
H16A C16 H16B 109.5 .
C15 C16 H16C 109.5 .
H16A C16 H16C 109.5 .
H16B C16 H16C 109.5 .
C18 C17 N1 115.5(3) .
C18 C17 H17A 108.4 .
N1 C17 H17A 108.4 .
C18 C17 H17B 108.4 .
N1 C17 H17B 108.4 .
H17A C17 H17B 107.5 .
C17 C18 C19 110.4(4) .
C17 C18 H18A 109.6 .
C19 C18 H18A 109.6 .
C17 C18 H18B 109.6 .
C19 C18 H18B 109.6 .
H18A C18 H18B 108.1 .
C20 C19 C18 112.6(4) .
C20 C19 H19A 109.1 .
C18 C19 H19A 109.1 .
C20 C19 H19B 109.1 .
C18 C19 H19B 109.1 .
H19A C19 H19B 107.8 .
C19 C20 H20A 109.5 .
C19 C20 H20B 109.5 .
H20A C20 H20B 109.5 .
C19 C20 H20C 109.5 .
H20A C20 H20C 109.5 .
H20B C20 H20C 109.5 .
C22 C21 N1 115.7(3) .
C22 C21 H21A 108.3 .
N1 C21 H21A 108.3 .
C22 C21 H21B 108.3 .
N1 C21 H21B 108.3 .
H21A C21 H21B 107.4 .
C23 C22 C21 111.9(4) .
C23 C22 H22A 109.2 .
C21 C22 H22A 109.2 .
C23 C22 H22B 109.2 .
C21 C22 H22B 109.2 .
H22A C22 H22B 107.9 .
C22 C23 C24 112.6(4) .
C22 C23 H23A 109.1 .
C24 C23 H23A 109.1 .
C22 C23 H23B 109.1 .
C24 C23 H23B 109.1 .
H23A C23 H23B 107.8 .
C23 C24 H24A 109.5 .
C23 C24 H24B 109.5 .
H24A C24 H24B 109.5 .
C23 C24 H24C 109.5 .
H24A C24 H24C 109.5 .
H24B C24 H24C 109.5 .
N1 C25 C26 115.3(3) .
N1 C25 H25A 108.5 .
C26 C25 H25A 108.5 .
N1 C25 H25B 108.5 .
C26 C25 H25B 108.5 .
H25A C25 H25B 107.5 .
C27 C26 C25 110.1(4) .
C27 C26 H26A 109.6 .
C25 C26 H26A 109.6 .
C27 C26 H26B 109.6 .
C25 C26 H26B 109.6 .
H26A C26 H26B 108.1 .
C26 C27 C28 114.0(4) .
C26 C27 H27A 108.8 .
C28 C27 H27A 108.8 .
C26 C27 H27B 108.8 .
C28 C27 H27B 108.8 .
H27A C27 H27B 107.7 .
C27 C28 H28A 109.5 .
C27 C28 H28B 109.5 .
H28A C28 H28B 109.5 .
C27 C28 H28C 109.5 .
H28A C28 H28C 109.5 .
H28B C28 H28C 109.5 .

loop_
_geom_bond_atom_site_label_1
_geom_bond_atom_site_label_2
_geom_bond_distance
_geom_bond_site_symmetry_2
Fe1 S2 2.2125(12) .
Fe1 S1 2.2167(12) .
Fe1 S4 2.2172(11) .
Fe1 S3 2.2280(12) .
Fe1 S4 2.4808(11) 3_666
Cl1 C5 1.729(5) .
Cl2 C6 1.729(5) .
Cl3 C7 1.725(5) .
Cl4 C8 1.732(5) .
Cl5 C9 1.730(5) .
Cl6 C10 1.705(5) .
Cl7 C11 1.726(5) .
Cl8 C12 1.724(4) .
S1 C1 1.745(5) .
S2 C2 1.760(5) .
S3 C3 1.753(5) .
S4 C4 1.752(4) .
S4 Fe1 2.4807(11) 3_666
C1 C5 1.393(7) .
C1 C2 1.404(6) .
C2 C8 1.384(6) .
C3 C9 1.396(6) .
C3 C4 1.403(6) .
C4 C12 1.402(6) .
C5 C6 1.390(7) .
C6 C7 1.377(8) .
C7 C8 1.379(8) .
C9 C10 1.393(7) .
C10 C11 1.394(7) .
C11 C12 1.369(7) .
N1 C25 1.520(5) .
N1 C17 1.529(5) .
N1 C21 1.530(5) .
N1 C13 1.530(6) .
C13 C14 1.519(6) .
C13 H13A 0.9900 .
C13 H13B 0.9900 .
C14 C15 1.501(7) .
C14 H14A 0.9900 .
C14 H14B 0.9900 .
C15 C16 1.520(7) .
C15 H15A 0.9900 .
C15 H15B 0.9900 .
C16 H16A 0.9800 .
C16 H16B 0.9800 .
C16 H16C 0.9800 .
C17 C18 1.500(7) .
C17 H17A 0.9900 .
C17 H17B 0.9900 .
C18 C19 1.528(6) .
C18 H18A 0.9900 .
C18 H18B 0.9900 .
C19 C20 1.500(8) .
C19 H19A 0.9900 .
C19 H19B 0.9900 .
C20 H20A 0.9800 .
C20 H20B 0.9800 .
C20 H20C 0.9800 .
C21 C22 1.519(6) .
C21 H21A 0.9900 .
C21 H21B 0.9900 .
C22 C23 1.508(6) .
C22 H22A 0.9900 .
C22 H22B 0.9900 .
C23 C24 1.516(7) .
C23 H23A 0.9900 .
C23 H23B 0.9900 .
C24 H24A 0.9800 .
C24 H24B 0.9800 .
C24 H24C 0.9800 .
C25 C26 1.522(6) .
C25 H25A 0.9900 .
C25 H25B 0.9900 .
C26 C27 1.510(6) .
C26 H26A 0.9900 .
C26 H26B 0.9900 .
C27 C28 1.510(7) .
C27 H27A 0.9900 .
C27 H27B 0.9900 .
C28 H28A 0.9800 .
C28 H28B 0.9800 .
C28 H28C 0.9800 .

loop_
_geom_torsion_atom_site_label_1
_geom_torsion_atom_site_label_2
_geom_torsion_atom_site_label_3
_geom_torsion_atom_site_label_4
_geom_torsion
_geom_torsion_site_symmetry_1
Fe1 S1 C1 C5 164.8(3) .
Fe1 S1 C1 C2 -14.0(4) .
C5 C1 C2 C8 1.0(6) .
S1 C1 C2 C8 180.0(3) .
C5 C1 C2 S2 -179.9(3) .
S1 C1 C2 S2 -1.0(5) .
Fe1 S2 C2 C8 -165.5(3) .
Fe1 S2 C2 C1 15.5(3) .
Fe1 S3 C3 C9 175.1(3) .
Fe1 S3 C3 C4 -5.3(4) .
C9 C3 C4 C12 4.5(6) .
S3 C3 C4 C12 -175.2(3) .
C9 C3 C4 S4 -175.7(3) .
S3 C3 C4 S4 4.6(5) .
Fe1 S4 C4 C12 178.4(3) .
Fe1 S4 C4 C12 -98.6(3) 3_666
Fe1 S4 C4 C3 -1.4(3) .
Fe1 S4 C4 C3 81.5(3) 3_666
C2 C1 C5 C6 -1.1(7) .
S1 C1 C5 C6 -180.0(4) .
C2 C1 C5 Cl1 179.1(3) .
S1 C1 C5 Cl1 0.2(6) .
C1 C5 C6 C7 0.2(7) .
Cl1 C5 C6 C7 180.0(4) .
C1 C5 C6 Cl2 179.8(4) .
Cl1 C5 C6 Cl2 -0.3(6) .
C5 C6 C7 C8 0.8(7) .
Cl2 C6 C7 C8 -178.9(4) .
C5 C6 C7 Cl3 -179.6(4) .
Cl2 C6 C7 Cl3 0.7(6) .
C6 C7 C8 C2 -0.9(7) .
Cl3 C7 C8 C2 179.6(3) .
C6 C7 C8 Cl4 177.6(4) .
Cl3 C7 C8 Cl4 -1.9(6) .
C1 C2 C8 C7 -0.1(7) .
S2 C2 C8 C7 -179.1(4) .
C1 C2 C8 Cl4 -178.6(3) .
S2 C2 C8 Cl4 2.4(5) .
C4 C3 C9 C10 -1.3(7) .
S3 C3 C9 C10 178.3(4) .
C4 C3 C9 Cl5 179.0(3) .
S3 C3 C9 Cl5 -1.3(6) .
C3 C9 C10 C11 -2.3(7) .
Cl5 C9 C10 C11 177.3(4) .
C3 C9 C10 Cl6 177.2(4) .
Cl5 C9 C10 Cl6 -3.2(6) .
C9 C10 C11 C12 2.8(7) .
Cl6 C10 C11 C12 -176.7(4) .
C9 C10 C11 Cl7 -177.3(4) .
Cl6 C10 C11 Cl7 3.2(6) .
C10 C11 C12 C4 0.4(7) .
Cl7 C11 C12 C4 -179.6(3) .
C10 C11 C12 Cl8 -177.7(4) .
Cl7 C11 C12 Cl8 2.3(5) .
C3 C4 C12 C11 -4.1(6) .
S4 C4 C12 C11 176.1(3) .
C3 C4 C12 Cl8 174.0(3) .
S4 C4 C12 Cl8 -5.8(5) .
C25 N1 C13 C14 53.4(5) .
C17 N1 C13 C14 173.9(4) .
C21 N1 C13 C14 -65.5(5) .
N1 C13 C14 C15 173.9(4) .
C13 C14 C15 C16 -177.3(4) .
C25 N1 C17 C18 -56.1(5) .
C21 N1 C17 C18 62.6(5) .
C13 N1 C17 C18 -176.9(4) .
N1 C17 C18 C19 -168.8(4) .
C17 C18 C19 C20 -172.2(4) .
C25 N1 C21 C22 172.6(4) .
C17 N1 C21 C22 52.0(5) .
C13 N1 C21 C22 -66.4(5) .
N1 C21 C22 C23 175.0(4) .
C21 C22 C23 C24 178.8(5) .
C17 N1 C25 C26 -58.8(5) .
C21 N1 C25 C26 -179.6(4) .
C13 N1 C25 C26 59.6(4) .
N1 C25 C26 C27 -175.8(4) .
C25 C26 C27 C28 -177.0(4) .
